data_2204863
loop_
_publ_author_name
'Masataka Watanabe'
'Taisuke Matsumoto'
'Shuntaro Mataka'
'Thies Thiemann'

_publ_section_title
;
 3-Methoxy-19-norpentara-1,3,5(10),17(20)-tetraen-21-one
;
_journal_issue 1
_journal_name_full 'Acta Crystallographica Section E'
_journal_page_first o169
_journal_page_last o171
_journal_paper_doi 10.1107/S160053680403363X
_journal_volume 61
_journal_year 2005
_chemical_formula_iupac 'C23 H28 O2'
_chemical_formula_moiety 'C23 H28 O2'
_chemical_formula_sum 'C23 H28 O2'
_chemical_formula_weight 336.47
_space_group_IT_number 19
_symmetry_cell_setting orthorhombic
_symmetry_space_group_name_Hall 'P 2ac 2ab'
_symmetry_space_group_name_H-M 'P 21 21 21'
_cell_angle_alpha 90
_cell_angle_beta 90
_cell_angle_gamma 90
_cell_formula_units_Z 4
_cell_length_a 10.980(4)
_cell_length_b 12.499(4)
_cell_length_c 12.865(4)
_cell_measurement_reflns_used 5425
_cell_measurement_temperature 123.1
_cell_measurement_theta_max 27.5
_cell_measurement_theta_min 3.2
_cell_volume 1765.6(10)
_computing_cell_refinement CrystalClear
_computing_data_collection 'CrystalClear (Rigaku, 1999)'
_computing_data_reduction 'CrystalStructure (Rigaku/MSC, 2004)'
_computing_molecular_graphics 'PLATON (Spek, 2003)'
_computing_publication_material CrystalStructure
_computing_structure_refinement 'SHELXL97 (Sheldrick 1997)'
_computing_structure_solution 'SIR97 (Altomare et al, 1999)'
_diffrn_detector_area_resol_mean 7.31
_diffrn_measured_fraction_theta_full 0.9833
_diffrn_measured_fraction_theta_max 0.9833
_diffrn_measurement_device_type 'Rigaku Saturn'
_diffrn_measurement_method \w
_diffrn_radiation_type 'Mo K\a'
_diffrn_radiation_wavelength 0.7107
_diffrn_reflns_av_R_equivalents 0.053
_diffrn_reflns_limit_h_max 14
_diffrn_reflns_limit_h_min -14
_diffrn_reflns_limit_k_max 16
_diffrn_reflns_limit_k_min -16
_diffrn_reflns_limit_l_max 16
_diffrn_reflns_limit_l_min -13
_diffrn_reflns_number 14467
_diffrn_reflns_theta_full 27.48
_diffrn_reflns_theta_max 27.48
_diffrn_standards_decay_% 0
_diffrn_standards_interval_count 0
_diffrn_standards_interval_time 0
_diffrn_standards_number 0
_exptl_absorpt_coefficient_mu 0.079
_exptl_absorpt_correction_T_max 0.996
_exptl_absorpt_correction_T_min 0.879
_exptl_absorpt_correction_type multi-scan
_exptl_absorpt_process_details '(Jacobson, 1998)'
_exptl_crystal_colour colourless
_exptl_crystal_density_diffrn 1.266
_exptl_crystal_density_method 'not measured'
_exptl_crystal_description Prism
_exptl_crystal_F_000 728.00
_exptl_crystal_size_max 0.16
_exptl_crystal_size_mid 0.12
_exptl_crystal_size_min 0.05
_refine_diff_density_max 0.26
_refine_diff_density_min -0.21
_refine_ls_extinction_coef 54.9(11)
_refine_ls_extinction_method 'Larson (1970), equation 22'
_refine_ls_goodness_of_fit_ref 1.00
_refine_ls_hydrogen_treatment refall
_refine_ls_number_parameters 255
_refine_ls_number_reflns 2295
_refine_ls_R_factor_gt 0.0340
_refine_ls_shift/su_max <0.001
_refine_ls_structure_factor_coef Fsqd
_refine_ls_weighting_details 'w = 1/[0.3590\s(Fo^2^)]/(4Fo^2^)'
_refine_ls_weighting_scheme calc
_refine_ls_wR_factor_ref 0.0730
_reflns_number_gt 1431
_reflns_number_total 2295
_reflns_threshold_expression F^2^>2\s(F^2^)
_cod_data_source_file ci6502.cif
_cod_data_source_block I
_cod_depositor_comments
;
The following automatic conversions were performed:
'_symmetry_cell_setting' value 'Orthorhombic' changed to 'orthorhombic'
according to '/home/saulius/struct/CIF-dictionaries/cif_core.dic'
dictionary named 'cif_core.dic' version 2.4.1 from 2010-06-29.

Automatic conversion script
Id: cif_fix_enum 1527 2010-12-29 10:47:43Z saulius 

The following automatic conversions were performed:

'_symmetry_cell_setting' value 'Orthorhombic' changed to
'orthorhombic' according to
/home/saulius/struct/CIF-dictionaries/cif_core.dic dictionary named
'cif_core.dic' version 2.4.1 from 2010-06-29.

Automatic conversion script
Id: cif_fix_values 1715 2011-07-08 13:25:40Z adriana 
;
_cod_original_cell_volume 1765.5(10)
_cod_database_code 2204863
_cod_database_fobs_code 2204863

loop_
_symmetry_equiv_pos_site_id
_symmetry_equiv_pos_as_xyz
1 +X,+Y,+Z
2 1/2+X,1/2-Y,-Z
3 -X,1/2+Y,1/2-Z
4 1/2-X,-Y,1/2+Z

loop_
_atom_site_label
_atom_site_fract_x
_atom_site_fract_y
_atom_site_fract_z
_atom_site_U_iso_or_equiv
_atom_site_adp_type
_atom_site_calc_flag
_atom_site_refinement_flags
_atom_site_occupancy
_atom_site_type_symbol
O1 0.6325(2) -0.0726(2) -0.33934(12) 0.0275(5) Uani d . 1.00 O
O2 0.2737(2) 0.1442(2) 0.59984(11) 0.0312(5) Uani d . 1.00 O
C1 0.6050(2) -0.0345(2) -0.0619(2) 0.0220(7) Uani d . 1.00 C
C2 0.6462(2) -0.0677(2) -0.1581(2) 0.0232(7) Uani d . 1.00 C
C3 0.5846(2) -0.0360(2) -0.2471(2) 0.0203(6) Uani d . 1.00 C
C4 0.4810(2) 0.0272(2) -0.2388(2) 0.0188(6) Uani d . 1.00 C
C5 0.4389(2) 0.0605(2) -0.1407(2) 0.0182(6) Uani d . 1.00 C
C6 0.3261(2) 0.1293(2) -0.1366(2) 0.0234(7) Uani d . 1.00 C
C7 0.2681(2) 0.1346(2) -0.0287(2) 0.0215(7) Uani d . 1.00 C
C8 0.3645(2) 0.1558(2) 0.0537(2) 0.0169(6) Uani d . 1.00 C
C9 0.4548(2) 0.0607(2) 0.0572(2) 0.0175(6) Uani d . 1.00 C
C10 0.5014(2) 0.0307(2) -0.0501(2) 0.0171(6) Uani d . 1.00 C
C11 0.5565(2) 0.0798(2) 0.1376(2) 0.0227(7) Uani d . 1.00 C
C12 0.5053(2) 0.1049(2) 0.2463(2) 0.0234(6) Uani d . 1.00 C
C13 0.4158(2) 0.1980(2) 0.2429(2) 0.0183(6) Uani d . 1.00 C
C14 0.3139(2) 0.1726(2) 0.1623(2) 0.0176(6) Uani d . 1.00 C
C15 0.2161(2) 0.2575(2) 0.1841(2) 0.0214(7) Uani d . 1.00 C
C16 0.2234(2) 0.2758(2) 0.3046(2) 0.0202(7) Uani d . 1.00 C
C17 0.3365(2) 0.2135(2) 0.3371(2) 0.0182(6) Uani d . 1.00 C
C18 0.4824(2) 0.3049(2) 0.2206(2) 0.0287(8) Uani d . 1.00 C
C19 0.3511(2) 0.1701(2) 0.4308(2) 0.0194(6) Uani d . 1.00 C
C20 0.2590(2) 0.1819(2) 0.5127(2) 0.0216(7) Uani d . 1.00 C
C21 0.1448(2) 0.2412(2) 0.4843(2) 0.0222(7) Uani d . 1.00 C
C22 0.1154(2) 0.2378(2) 0.3671(2) 0.0225(7) Uani d . 1.00 C
C23 0.5682(2) -0.0490(2) -0.4323(2) 0.0305(8) Uani d . 1.00 C
H1 0.6471 -0.0560 -0.0027 0.026 Uiso c R 1.00 H
H2 0.7149 -0.1110 -0.1630 0.028 Uiso c R 1.00 H
H4 0.4391 0.0477 -0.2984 0.022 Uiso c R 1.00 H
H6A 0.2668 0.1017 -0.1856 0.028 Uiso c R 1.00 H
H6B 0.3473 0.2013 -0.1583 0.028 Uiso c R 1.00 H
H7A 0.2275 0.0674 -0.0140 0.026 Uiso c R 1.00 H
H7B 0.2075 0.1911 -0.0271 0.026 Uiso c R 1.00 H
H8 0.4099 0.2201 0.0337 0.020 Uiso c R 1.00 H
H9 0.4081 -0.0010 0.0822 0.021 Uiso c R 1.00 H
H11A 0.6074 0.0165 0.1417 0.027 Uiso c R 1.00 H
H11B 0.6072 0.1388 0.1147 0.027 Uiso c R 1.00 H
H12A 0.4648 0.0420 0.2737 0.028 Uiso c R 1.00 H
H12B 0.5720 0.1227 0.2926 0.028 Uiso c R 1.00 H
H14 0.2786 0.1040 0.1834 0.021 Uiso c R 1.00 H
H15A 0.1361 0.2319 0.1640 0.025 Uiso c R 1.00 H
H15B 0.2334 0.3232 0.1468 0.026 Uiso c R 1.00 H
H16 0.2368 0.3520 0.3182 0.024 Uiso c R 1.00 H
H18A 0.5314 0.3244 0.2794 0.035 Uiso c R 1.00 H
H18C 0.5335 0.2966 0.1606 0.035 Uiso c R 1.00 H
H18B 0.4234 0.3601 0.2077 0.035 Uiso c R 1.00 H
H19 0.4215 0.1313 0.4449 0.023 Uiso c R 1.00 H
H21B 0.1532 0.3152 0.5057 0.027 Uiso c R 1.00 H
H21A 0.0769 0.2107 0.5224 0.027 Uiso c R 1.00 H
H22A 0.0943 0.1654 0.3470 0.027 Uiso c R 1.00 H
H22B 0.0458 0.2834 0.3528 0.027 Uiso c R 1.00 H
H23B 0.5740 0.0262 -0.4465 0.037 Uiso c R 1.00 H
H23C 0.4841 -0.0685 -0.4243 0.037 Uiso c R 1.00 H
H23A 0.6030 -0.0886 -0.4889 0.037 Uiso c R 1.00 H

loop_
_atom_site_aniso_label
_atom_site_aniso_U_11
_atom_site_aniso_U_22
_atom_site_aniso_U_33
_atom_site_aniso_U_12
_atom_site_aniso_U_13
_atom_site_aniso_U_23
O1 0.0241(11) 0.0361(12) 0.0223(9) 0.0064(10) 0.0027(9) -0.0007(9)
O2 0.0310(11) 0.0427(13) 0.0198(9) 0.0017(11) 0.0001(9) 0.0073(9)
C1 0.0192(13) 0.0240(10) 0.0231(13) 0.0032(13) -0.0014(12) 0.0046(12)
C2 0.0157(13) 0.024(2) 0.0295(13) 0.0072(12) 0.0014(12) 0.0007(12)
C3 0.0196(13) 0.0186(13) 0.0227(12) -0.0029(12) 0.0056(12) -0.0008(12)
C4 0.0171(13) 0.0178(13) 0.0216(12) -0.0030(12) -0.0016(11) 0.0011(11)
C5 0.0181(13) 0.0119(12) 0.0246(13) 0.0001(11) 0.0003(12) 0.0014(10)
C6 0.023(2) 0.027(2) 0.0202(12) 0.0060(13) -0.0045(12) -0.0007(11)
C7 0.0180(10) 0.0230(10) 0.0230(12) 0.0067(13) -0.0021(11) -0.0020(11)
C8 0.0165(13) 0.0167(13) 0.0177(11) 0.0002(11) -0.0005(11) 0.0012(10)
C9 0.0145(13) 0.0178(13) 0.0201(12) 0.0017(11) -0.0001(11) 0.0016(11)
C10 0.0144(12) 0.0157(12) 0.0214(12) 0.0002(12) -0.0003(11) 0.0006(11)
C11 0.0172(13) 0.028(2) 0.0234(12) 0.0070(13) 0.0001(12) 0.0002(12)
C12 0.0167(12) 0.032(2) 0.0214(11) 0.0062(13) -0.0025(11) 0.0019(12)
C13 0.0151(12) 0.0210(13) 0.0187(12) 0.0005(11) -0.0006(11) 0.0003(11)
C14 0.0170(13) 0.0168(13) 0.0189(12) 0.0013(12) -0.0024(11) 0.0016(11)
C15 0.0200(10) 0.0230(10) 0.0210(12) 0.0048(13) -0.0029(12) -0.0001(11)
C16 0.0200(10) 0.0180(10) 0.0223(12) 0.0033(13) -0.0010(11) 0.0006(10)
C17 0.0157(13) 0.0183(13) 0.0207(12) -0.0023(11) -0.0036(11) -0.0010(11)
C18 0.031(2) 0.033(2) 0.0230(10) -0.0090(10) 0.0010(12) -0.0027(12)
C19 0.0153(13) 0.0220(10) 0.0210(12) 0.0005(12) -0.0009(11) 0.0004(11)
C20 0.024(2) 0.0200(10) 0.0206(12) -0.0043(13) -0.0032(11) -0.0015(11)
C21 0.0190(10) 0.0240(10) 0.0239(13) 0.0023(12) 0.0021(11) 0.0000(11)
C22 0.0180(10) 0.025(2) 0.0244(13) 0.0027(12) -0.0027(12) 0.0019(12)
C23 0.038(2) 0.030(2) 0.0230(10) 0.000(2) 0.0020(10) -0.0015(13)

loop_
_atom_type_symbol
_atom_type_description
_atom_type_scat_dispersion_real
_atom_type_scat_dispersion_imag
_atom_type_scat_source
C C 0.003 0.002
;
International Tables for Crystallography
(1992, Vol. C, Tables 4.2.6.8 and 6.1.1.4)
;
H H 0.000 0.000
;
International Tables for Crystallography
(1992, Vol. C, Table 6.1.1.4)
;
O O 0.011 0.006
;
International Tables for Crystallography
(1992, Vol. C, Tables 4.2.6.8 and 6.1.1.4)
;

loop_
_geom_angle_atom_site_label_1
_geom_angle_atom_site_label_2
_geom_angle_atom_site_label_3
_geom_angle
_geom_angle_publ_flag
O1 C3 C2 115.5(2) n
O1 C3 C4 124.7(2) n
C23 O1 C3 117.8(2) n
O2 C20 C19 121.8(2) n
O2 C20 C21 121.5(2) n
C1 C2 C3 119.6(2) n
C10 C1 C2 122.4(2) n
C1 C10 C5 117.4(2) n
C1 C10 C9 120.9(2) n
C2 C3 C4 119.9(2) n
C3 C4 C5 120.4(2) n
C4 C5 C10 120.4(2) n
C4 C5 C6 118.0(2) n
C10 C5 C6 121.6(2) n
C5 C6 C7 113.4(2) n
C5 C10 C9 121.6(2) n
C6 C7 C8 110.5(2) n
C7 C8 C9 109.4(2) n
C7 C8 C14 114.2(2) n
C8 C9 C10 112.3(2) n
C8 C9 C11 111.4(2) n
C14 C8 C9 108.3(2) n
C8 C14 C15 121.3(2) n
C8 C14 C13 112.2(2) n
C11 C9 C10 113.8(2) n
C9 C11 C12 112.1(2) n
C11 C12 C13 111.4(2) n
C12 C13 C17 116.7(2) n
C12 C13 C14 109.1(2) n
C12 C13 C18 111.1(2) n
C17 C13 C14 98.4(2) n
C13 C14 C15 103.9(2) n
C18 C13 C14 113.0(2) n
C13 C17 C19 127.3(2) n
C18 C13 C17 108.1(2) n
C13 C17 C16 108.4(2) n
C14 C15 C16 104.2(2) n
C15 C16 C17 103.8(2) n
C15 C16 C22 116.1(2) n
C16 C17 C19 123.7(2) n
C22 C16 C17 109.5(2) n
C16 C22 C21 110.3(2) n
C17 C19 C20 121.7(2) n
C19 C20 C21 116.7(2) n
C20 C21 C22 113.6(2) n
O1 C23 H23B 109.3493 n
O1 C23 H23C 109.6002 n
O1 C23 H23A 109.4607 n
C1 C2 H2 120.1308 n
H1 C1 C2 118.9103 n
H1 C1 C10 118.7016 n
H2 C2 C3 120.3016 n
C3 C4 H4 119.8504 n
H4 C4 C5 119.7167 n
C5 C6 H6A 109.0243 n
C5 C6 H6B 108.8118 n
H6A C6 C7 108.9631 n
H6B C6 C7 108.7077 n
C6 C7 H7A 109.3431 n
C6 C7 H7B 109.7066 n
H6B C6 H6A 107.7348 n
H7A C7 C8 109.5277 n
H7B C7 C8 109.6214 n
C7 C8 H8 108.2242 n
H7B C7 H7A 108.0885 n
C8 C9 H9 106.1636 n
H8 C8 C9 108.2106 n
H8 C8 C14 108.2730 n
C8 C14 H14 106.1392 n
H9 C9 C10 106.2890 n
H9 C9 C11 106.2683 n
C9 C11 H11A 109.1661 n
C9 C11 H11B 109.2348 n
H11A C11 C12 109.0879 n
H11B C11 C12 109.2893 n
C11 C12 H12A 109.4547 n
C11 C12 H12B 109.1923 n
H11B C11 H11A 107.8594 n
H12A C12 C13 109.4843 n
H12B C12 C13 109.2312 n
H12B C12 H12A 107.9652 n
C13 C14 H14 106.1511 n
C13 C18 H18C 109.3100 n
C13 C18 H18B 109.4549 n
C13 C18 H18A 109.6517 n
H14 C14 C15 106.1214 n
C14 C15 H15A 110.9341 n
C14 C15 H15B 110.9570 n
H15A C15 C16 110.9691 n
H15B C15 C16 110.8113 n
C15 C16 H16 108.9987 n
H15B C15 H15A 108.9354 n
H16 C16 C17 109.0035 n
H16 C16 C22 109.1818 n
C16 C22 H22A 109.8188 n
C16 C22 H22B 109.4823 n
C17 C19 H19 119.2344 n
H18C C18 H18A 109.4685 n
H18B C18 H18A 109.4687 n
H18B C18 H18C 109.4734 n
H19 C19 C20 119.0685 n
C20 C21 H21B 108.8077 n
C20 C21 H21A 108.9018 n
H21B C21 C22 108.9159 n
H21A C21 C22 108.7914 n
C21 C22 H22A 109.6060 n
C21 C22 H22B 109.5029 n
H21A C21 H21B 107.7043 n
H22B C22 H22A 108.0840 n
H23C C23 H23B 109.4678 n
H23A C23 H23B 109.4687 n
H23A C23 H23C 109.4805 n

loop_
_geom_bond_atom_site_label_1
_geom_bond_atom_site_label_2
_geom_bond_distance
_geom_bond_publ_flag
O1 C3 1.376(3) n
O1 C23 1.419(3) n
O2 C20 1.227(3) n
C1 C2 1.381(3) n
C1 C10 1.408(3) n
C2 C3 1.389(3) n
C3 C4 1.389(3) n
C4 C5 1.407(3) n
C5 C6 1.508(4) n
C5 C10 1.403(3) n
C6 C7 1.529(3) n
C7 C8 1.521(3) n
C8 C9 1.548(3) n
C8 C14 1.519(3) n
C9 C8 1.548(3) n
C9 C10 1.519(3) n
C9 C11 1.541(3) n
C10 C9 1.519(3) n
C11 C9 1.541(3) n
C11 C12 1.539(3) n
C12 C13 1.524(3) n
C13 C14 1.558(3) n
C13 C17 1.505(3) n
C13 C18 1.551(3) n
C14 C15 1.535(3) n
C15 C16 1.569(3) n
C16 C17 1.524(3) n
C16 C22 1.510(3) n
C17 C19 1.332(3) n
C19 C20 1.468(3) n
C20 C21 1.502(4) n
C21 C22 1.542(3) n
C1 H1 0.93 n
C2 H2 0.93 n
C4 H4 0.93 n
C6 H6A 0.97 n
C6 H6B 0.97 n
C7 H7A 0.97 n
C7 H7B 0.97 n
C8 H8 0.98 n
C9 H9 0.98 n
C11 H11A 0.97 n
C11 H11B 0.97 n
C12 H12A 0.97 n
C12 H12B 0.97 n
C14 H14 0.98 n
C15 H15A 0.97 n
C15 H15B 0.97 n
C16 H16 0.98 n
C18 H18A 0.96 n
C18 H18C 0.96 n
C18 H18B 0.96 n
C19 H19 0.93 n
C21 H21B 0.97 n
C21 H21A 0.97 n
C22 H22A 0.97 n
C22 H22B 0.97 n
C23 H23B 0.96 n
C23 H23C 0.96 n
C23 H23A 0.96 n
H9 C9 0.98 n

loop_
_geom_contact_atom_site_label_1
_geom_contact_atom_site_label_2
_geom_contact_distance
_geom_contact_site_symmetry_2
_geom_contact_publ_flag
O1 C2 2.338(3) . n
O1 C4 2.449(3) . n
O1 C11 3.429(3) 4_654 n
O2 C4 3.410(3) 1_556 n
O2 C6 3.444(2) 1_556 n
O2 C17 3.557(3) . n
O2 C19 2.357(3) . n
O2 C21 2.384(3) . n
C1 C3 2.394(3) . n
C1 C4 2.762(3) . n
C1 C5 2.401(3) . n
C1 C9 2.546(3) . n
C1 C11 2.985(3) . n
C2 C4 2.404(3) . n
C2 C5 2.793(3) . n
C2 C10 2.444(3) . n
C2 C22 3.588(4) 4_554 n
C3 C5 2.427(3) . n
C3 C10 2.821(3) . n
C3 C23 2.394(3) . n
C4 O2 3.410(3) 1_554 n
C4 C6 2.500(3) . n
C4 C10 2.438(3) . n
C4 C23 2.831(3) . n
C5 C7 2.539(3) . n
C5 C8 2.887(3) . n
C5 C9 2.552(3) . n
C6 O2 3.444(2) 1_554 n
C6 C8 2.506(3) . n
C6 C9 2.991(3) . n
C6 C10 2.542(3) . n
C7 C9 2.505(3) . n
C7 C10 2.885(3) . n
C7 C14 2.553(3) . n
C7 C15 3.191(3) . n
C8 C10 2.546(3) . n
C8 C11 2.552(3) . n
C8 C12 2.989(3) . n
C8 C13 2.554(3) . n
C8 C15 2.663(3) . n
C8 C18 3.124(3) . n
C9 C1 2.546(3) . n
C9 C5 2.552(3) . n
C9 C6 2.991(3) . n
C9 C7 2.505(3) . n
C9 C12 2.555(3) . n
C9 C13 2.972(3) . n
C9 C14 2.486(3) . n
C10 C11 2.564(3) . n
C11 O1 3.429(3) 4_655 n
C11 C13 2.531(3) . n
C11 C14 2.924(3) . n
C11 C18 3.118(3) . n
C12 C9 2.555(3) . n
C12 C14 2.510(3) . n
C12 C17 2.578(3) . n
C12 C18 2.535(3) . n
C12 C19 3.028(3) . n
C13 C9 2.972(3) . n
C13 C15 2.436(3) . n
C13 C16 2.457(3) . n
C13 C19 2.544(3) . n
C14 C9 2.486(3) . n
C14 C16 2.449(3) . n
C14 C17 2.319(3) . n
C14 C18 2.592(3) . n
C14 C19 3.479(3) . n
C14 C22 3.515(3) . n
C15 C17 2.434(3) . n
C15 C18 3.020(4) . n
C15 C22 2.612(3) . n
C16 C18 3.064(4) . n
C16 C19 2.520(3) . n
C16 C20 2.949(3) . n
C16 C21 2.505(3) . n
C17 C18 2.474(3) . n
C17 C20 2.446(3) . n
C17 C21 2.852(3) . n
C17 C22 2.477(3) . n
C18 C19 3.498(3) . n
C19 C21 2.529(3) . n
C19 C21 3.581(3) 2_556 n
C19 C22 2.844(3) . n
C20 C22 2.547(3) . n
C21 C19 3.581(3) 2_456 n
C22 C2 3.588(4) 4_555 n
O1 H1 3.5858 4_654 n
O1 H2 2.4889 . n
O1 H4 2.6544 . n
O1 H6B 2.8346 3_644 n
O1 H11A 2.9508 4_654 n
O1 H11B 3.0341 4_654 n
O1 H15A 3.5581 4_554 n
O1 H16 2.9977 2_555 n
O1 H23B 1.9594 . n
O1 H23C 1.9622 . n
O1 H23A 1.9606 . n
O2 H2 3.1690 3_655 n
O2 H4 2.5431 1_556 n
O2 H6A 2.8119 1_556 n
O2 H6B 3.2934 1_556 n
O2 H7A 3.0229 4_555 n
O2 H9 2.6906 4_555 n
O2 H14 3.3322 4_555 n
O2 H18A 3.1054 2_456 n
O2 H19 2.5757 . n
O2 H21B 2.7908 . n
O2 H21A 2.5200 . n
O2 H22B 3.1813 2_556 n
O2 H23C 3.5358 1_556 n
C1 H2 2.0155 . n
C1 H9 2.8787 . n
C1 H11A 2.6958 . n
C1 H11B 3.1391 . n
C1 H15B 3.1869 2_555 n
C1 H21B 3.3316 3_645 n
C1 H21A 3.1647 4_554 n
C1 H22A 2.9727 4_554 n
C2 H1 2.0037 . n
C2 H4 3.2425 . n
C2 H12B 3.2317 4_654 n
C2 H15B 3.2062 2_555 n
C2 H16 3.5355 2_555 n
C2 H21B 3.2911 3_645 n
C2 H22A 2.9100 4_554 n
C2 H22B 3.4252 4_554 n
C3 H1 3.2279 . n
C3 H2 2.0241 . n
C3 H4 2.0202 . n
C3 H6B 3.5800 3_644 n
C3 H15B 3.3782 2_555 n
C3 H16 2.9861 2_555 n
C3 H22A 2.8175 4_554 n
C3 H22B 3.4638 2_555 n
C3 H23B 2.6826 . n
C3 H23C 2.5642 . n
C3 H23A 3.1846 . n
C4 H2 3.2452 . n
C4 H6A 2.6208 . n
C4 H6B 2.8218 . n
C4 H14 3.4365 4_554 n
C4 H15A 3.5908 2_555 n
C4 H15B 3.5468 2_555 n
C4 H16 3.3485 2_555 n
C4 H22A 2.7736 4_554 n
C4 H22B 2.8745 2_555 n
C4 H23B 2.8604 . n
C4 H23C 2.6694 . n
C5 H1 3.2398 . n
C5 H4 2.0353 . n
C5 H6A 2.0421 . n
C5 H6B 2.0396 . n
C5 H7A 2.8366 . n
C5 H7B 3.3544 . n
C5 H8 3.0189 . n
C5 H9 2.9879 . n
C5 H15A 3.3932 2_555 n
C5 H15B 3.5466 2_555 n
C5 H22A 2.8504 4_554 n
C5 H22B 3.5543 2_555 n
C6 H4 2.6290 . n
C6 H7A 2.0639 . n
C6 H7B 2.0683 . n
C6 H8 2.6329 . n
C6 H9 3.3749 . n
C6 H18C 3.3585 2_455 n
C7 H6A 2.0594 . n
C7 H6B 2.0564 . n
C7 H8 2.0512 . n
C7 H9 2.6966 . n
C7 H11B 3.5160 2_455 n
C7 H14 2.7582 . n
C7 H15A 3.1192 . n
C7 H15B 3.2861 . n
C7 H18C 3.2024 2_455 n
C7 H23C 3.1875 4_555 n
C8 H6A 3.3292 . n
C8 H6B 2.7921 . n
C8 H7A 2.0595 . n
C8 H7B 2.0607 . n
C8 H9 2.0494 . n
C8 H11A 3.3801 . n
C8 H11B 2.7855 . n
C8 H12A 3.3541 . n
C8 H14 2.0238 . n
C8 H15A 3.0355 . n
C8 H15B 2.8087 . n
C8 H18C 2.9030 . n
C8 H18B 3.2959 . n
C8 H23A 3.3219 3_654 n
C9 H1 2.6794 . n
C9 H6B 3.4878 . n
C9 H7A 2.6595 . n
C9 H7B 3.3468 . n
C9 H8 2.0745 . n
C9 H11A 2.0728 . n
C9 H11B 2.0737 . n
C9 H12A 2.7977 . n
C9 H12B 3.3802 . n
C9 H14 2.5832 . n
C9 H18C 3.3472 . n
C9 H21A 3.4396 4_554 n
C10 H1 2.0259 . n
C10 H2 3.2777 . n
C10 H4 3.2738 . n
C10 H6A 3.2348 . n
C10 H6B 3.0572 . n
C10 H7A 3.0769 . n
C10 H8 2.7885 . n
C10 H9 2.0256 . n
C10 H11A 2.7341 . n
C10 H11B 2.7693 . n
C10 H15B 3.3721 2_555 n
C10 H21A 3.2729 4_554 n
C10 H22A 2.9767 4_554 n
C11 H1 2.6693 . n
C11 H8 2.7307 . n
C11 H9 2.0447 . n
C11 H12A 2.0748 . n
C11 H12B 2.0716 . n
C11 H14 3.1232 . n
C11 H18A 3.5704 . n
C11 H18A 3.5024 3_645 n
C11 H18C 2.7373 . n
C11 H18B 3.3990 3_645 n
C12 H2 3.2867 4_655 n
C12 H8 3.2638 . n
C12 H9 2.7096 . n
C12 H11A 2.0704 . n
C12 H11B 2.0728 . n
C12 H14 2.6180 . n
C12 H18A 2.7907 . n
C12 H18A 3.5448 3_645 n
C12 H18C 2.6553 . n
C12 H18B 3.3511 . n
C12 H18B 3.2133 3_645 n
C12 H19 2.7360 . n
C13 H8 2.7066 . n
C13 H9 3.2346 . n
C13 H11A 3.3572 . n
C13 H11B 2.7725 . n
C13 H12A 2.0618 . n
C13 H12B 2.0587 . n
C13 H14 2.0582 . n
C13 H15A 3.2621 . n
C13 H15B 2.8263 . n
C13 H16 2.9165 . n
C13 H18A 2.0801 . n
C13 H18C 2.0761 . n
C13 H18B 2.0778 . n
C13 H19 2.7295 . n
C14 H7A 2.7885 . n
C14 H7B 2.7117 . n
C14 H8 2.0499 . n
C14 H9 2.6152 . n
C14 H11B 3.3056 . n
C14 H12A 2.7330 . n
C14 H12B 3.3514 . n
C14 H15A 2.0883 . n
C14 H15B 2.0886 . n
C14 H16 3.1246 . n
C14 H18A 3.4013 . n
C14 H18C 2.8659 . n
C14 H18B 2.6973 . n
C14 H22A 3.3860 . n
C15 H7A) 3.4867 . n
C15 H7B 2.8422 . n
C15 H8 2.9138 . n
C15 H14 2.0376 . n
C15 H16 2.1031 . n
C15 H18C 3.5321 . n
C15 H18B 2.6304 . n
C15 H22A 2.7395 . n
C15 H22B 2.8826 . n
C15 H23C 3.5148 4_555 n
C16 H1 3.5974 3_655 n
C16 H14 2.7218 . n
C16 H15A 2.1192 . n
C16 H15B 2.1174 . n
C16 H18A 3.4512 . n
C16 H18B 2.7363 . n
C16 H19 3.3539 . n
C16 H21B 2.7447 . n
C16 H21A 3.3312 . n
C16 H22A 2.0525 . n
C16 H22B 2.0485 . n
C16 H23B 3.4854 2_455 n
C17 H1 3.5881 3_655 n
C17 H12A 2.6925 . n
C17 H12B 2.8824 . n
C17 H14 2.4875 . n
C17 H15A 3.1387 . n
C17 H15B 3.0254 . n
C17 H16 2.0626 . n
C17 H18A 2.6556 . n
C17 H18C 3.3036 . n
C17 H18B 2.6532 . n
C17 H19 1.9623 . n
C17 H21B 3.2208 . n
C17 H21A 3.3374 2_556 n
C17 H22A 2.7292 . n
C17 H22B 3.3149 . n
C18 H6A 3.3637 2_555 n
C18 H7B 3.5087 2_555 n
C18 H8 2.7455 . n
C18 H11A 3.3322 3_655 n
C18 H11B 2.8364 . n
C18 H12A 3.3629 . n
C18 H12A 3.0195 3_655 n
C18 H12B 2.6489 . n
C18 H14 3.3978 . n
C18 H15B 2.9029 . n
C18 H16 3.0319 . n
C18 H21A 3.4720 2_556 n
C18 H23A 3.3965 3_654 n
C19 H1 3.5472 3_655 n
C19 H7A 3.1712 4_555 n
C19 H12A 2.8651 . n
C19 H12B 3.0662 . n
C19 H14 3.3836 . n
C19 H16 2.9748 . n
C19 H18A 3.3817 . n
C19 H21B 2.9906 . n
C19 H21B 3.4207 2_556 n
C19 H21A 3.2719 . n
C19 H21A 2.9552 2_556 n
C19 H22A 3.0193 . n
C19 H22B 3.5577 2_556 n
C19 H23B 3.4219 1_556 n
C20 H1 3.4372 3_655 n
C20 H2 3.2438 3_655 n
C20 H4 3.5537 1_556 n
C20 H7A 3.1384 4_555 n
C20 H9 3.0466 4_555 n
C20 H16 3.2933 . n
C20 H19 2.0846 . n
C20 H21B 2.0336 . n
C20 H21A 2.0347 . n
C20 H22A 2.8030 . n
C20 H22B 3.3645 . n
C21 H1 3.4211 3_655 n
C21 H2 3.3278 3_655 n
C21 H9 3.3083 4_555 n
C21 H12B 3.4314 2_456 n
C21 H16 2.7396 . n
C21 H18A 3.3863 2_456 n
C21 H19 3.3726 . n
C21 H19 3.0632 2_456 n
C21 H22A 2.0795 . n
C21 H22B 2.0783 . n
C21 H23B 3.0476 2_455 n
C22 H4 3.4216 2_455 n
C22 H14 3.4049 . n
C22 H15A 2.6231 . n
C22 H15B 3.2934 . n
C22 H16 2.0522 . n
C22 H21B 2.0712 . n
C22 H21A 2.0698 . n
C22 H23B 3.1535 2_455 n
C23 H1 3.5097 4_654 n
C23 H4 2.5363 . n
C23 H6B 3.4581 3_644 n
C23 H7A 3.4206 4_554 n
C23 H8 3.1766 3_644 n
C23 H15A 3.4334 4_554 n
C23 H16 3.4122 2_555 n
C23 H19 3.1888 1_554 n
C23 H21B 3.2092 2_555 n
C23 H22B 3.4819 2_555 n
H1 O1 3.5858 4_655 n
H1 C9 2.6794 . n
H1 C16 3.5974 3_645 n
H1 C17 3.5881 3_645 n
H1 C19 3.5472 3_645 n
H1 C20 3.4372 3_645 n
H1 C21 3.4211 3_645 n
H1 C23 3.5097 4_655 n
H2 O2 3.1690 3_645 n
H2 C12 3.2867 4_654 n
H2 C20 3.2438 3_645 n
H2 C21 3.3278 3_645 n
H4 O2 2.5431 1_554 n
H4 C20 3.5537 1_554 n
H4 C22 3.4216 2_555 n
H6A O2 2.8119 1_554 n
H6A C18 3.3637 2_455 n
H6B O1 2.8346 3_654 n
H6B O2 3.2934 1_554 n
H6B C3 3.5800 3_654 n
H6B C9 3.4878 . n
H6B C23 3.4581 3_654 n
H7A O2 3.0229 4_554 n
H7A C9 2.6595 . n
H7A C19 3.1712 4_554 n
H7A C20 3.1384 4_554 n
H7A C23 3.4206 4_555 n
H7B C9 3.3468 . n
H7B C18 3.5087 2_455 n
H8 C9 2.0745 . n
H8 C23 3.1766 3_654 n
H9 O2 2.6906 4_554 n
H9 C1 2.8787 . n
H9 C5 2.9879 . n
H9 C6 3.3749 . n
H9 C7 2.6966 . n
H9 C8 2.0494 . n
H9 C10 2.0256 . n
H9 C11 2.0447 . n
H9 C12 2.7096 . n
H9 C13 3.2346 . n
H9 C14 2.6152 . n
H9 C20 3.0466 4_554 n
H9 C21 3.3083 4_554 n
H11A O1 2.9508 4_655 n
H11A C9 2.0728 . n
H11A C18 3.3322 3_645 n
H11B O1 3.0341 4_655 n
H11B C7 3.5160 2_555 n
H11B C9 2.0737 . n
H12A C9 2.7977 . n
H12A C18 3.0195 3_645 n
H12B C2 3.2317 4_655 n
H12B C9 3.3802 . n
H12B C21 3.4314 2_556 n
H14 O2 3.3322 4_554 n
H14 C4 3.4365 4_555 n
H14 C9 2.5832 . n
H15A O1 3.5581 4_555 n
H15A C4 3.5908 2_455 n
H15A C5 3.3932 2_455 n
H15A C23 3.4334 4_555 n
H15B C1 3.1869 2_455 n
H15B C2 3.2062 2_455 n
H15B C3 3.3782 2_455 n
H15B C4 3.5468 2_455 n
H15B C5 3.5466 2_455 n
H15B C10 3.3721 2_455 n
H16 O1 2.9977 2_455 n
H16 C2 3.5355 2_455 n
H16 C3 2.9861 2_455 n
H16 C4 3.3485 2_455 n
H16 C23 3.4122 2_455 n
H18A O2 3.1054 2_556 n
H18A C11 3.5024 3_655 n
H18A C12 3.5448 3_655 n
H18A C21 3.3863 2_556 n
H18C C6 3.3585 2_555 n
H18C C7 3.2024 2_555 n
H18C C9 3.3472 . n
H18B C11 3.3990 3_655 n
H18B C12 3.2133 3_655 n
H19 C21 3.0632 2_556 n
H19 C23 3.1888 1_556 n
H21B C1 3.3316 3_655 n
H21B C2 3.2911 3_655 n
H21B C19 3.4207 2_456 n
H21B C23 3.2092 2_455 n
H21A C1 3.1647 4_555 n
H21A C9 3.4396 4_555 n
H21A C10 3.2729 4_555 n
H21A C17 3.3374 2_456 n
H21A C18 3.4720 2_456 n
H21A C19 2.9552 2_456 n
H22A C1 2.9727 4_555 n
H22A C2 2.9100 4_555 n
H22A C3 2.8175 4_555 n
H22A C4 2.7736 4_555 n
H22A C5 2.8504 4_555 n
H22A C10 2.9767 4_555 n
H22B O2 3.1813 2_456 n
H22B C2 3.4252 4_555 n
H22B C3 3.4638 2_455 n
H22B C4 2.8745 2_455 n
H22B C5 3.5543 2_455 n
H22B C19 3.5577 2_456 n
H22B C23 3.4819 2_455 n
H23B C16 3.4854 2_555 n
H23B C19 3.4219 1_554 n
H23B C21 3.0476 2_555 n
H23B C22 3.1535 2_555 n
H23C O2 3.5358 1_554 n
H23C C7 3.1875 4_554 n
H23C C15 3.5148 4_554 n
H23A C8 3.3219 3_644 n
H23A C18 3.3965 3_644 n

loop_
_geom_hbond_atom_site_label_D
_geom_hbond_atom_site_label_H
_geom_hbond_atom_site_label_A
_geom_hbond_site_symmetry_A
_geom_hbond_distance_HA
_geom_hbond_distance_DA
_geom_hbond_angle_DHA
C4 H4 O2 1_554 2.54 3.410(3) 155
C9 H9 O2 4_554 2.69 3.627(3) 160
C22 H22a Cg1 4_555 2.52 3.414(3) 152

loop_
_geom_torsion_atom_site_label_1
_geom_torsion_atom_site_label_2
_geom_torsion_atom_site_label_3
_geom_torsion_atom_site_label_4
_geom_torsion
_geom_torsion_publ_flag
C23 O1 C3 C2 175.6(2) n
C23 O1 C3 C4 -3.5(3) n
C10 C1 C2 C3 0.3(4) n
C2 C1 C10 C5 0.8(4) n
C2 C1 C10 C9 176.7(2) n
C1 C2 C3 O1 179.8(2) n
C1 C2 C3 C4 -1.1(4) n
O1 C3 C4 C5 179.9(2) n
C2 C3 C4 C5 0.8(3) n
C3 C4 C5 C6 179.8(2) n
C3 C4 C5 C10 0.3(3) n
C4 C5 C6 C7 163.7(2) n
C10 C5 C6 C7 -16.9(3) n
C4 C5 C10 C1 -1.1(3) n
C4 C5 C10 C9 -176.9(2) n
C6 C5 C10 C1 179.5(2) n
C6 C5 C10 C9 3.7(3) n
C5 C6 C7 C8 46.9(3) n
C6 C7 C8 C9 -63.8(2) n
C6 C7 C8 C14 174.6(2) n
C7 C8 C9 C10 49.4(2) n
C7 C8 C9 C11 178.4(2) n
C14 C8 C9 C10 174.5(2) n
C14 C8 C9 C11 -56.5(2) n
C7 C8 C14 C13 -177.9(2) n
C7 C8 C14 C15 -54.4(3) n
C9 C8 C14 C13 59.8(2) n
C9 C8 C14 C15 -176.6(2) n
C8 C9 C10 C1 164.2(2) n
C8 C9 C10 C5 -20.1(3) n
C11 C9 C10 C1 36.5(3) n
C11 C9 C10 C5 -147.9(2) n
C8 C9 C11 C12 54.5(3) n
C10 C9 C11 C12 -177.4(2) n
C9 C11 C12 C13 -54.0(3) n
C11 C12 C13 C14 55.1(2) n
C11 C12 C13 C17 165.4(2) n
C11 C12 C13 C18 -70.1(2) n
C12 C13 C14 C8 -59.8(2) n
C12 C13 C14 C15 167.3(2) n
C17 C13 C14 C8 178.0(2) n
C17 C13 C14 C15 45.2(2) n
C18 C13 C14 C8 64.2(2) n
C18 C13 C14 C15 -68.6(2) n
C12 C13 C17 C16 -157.2(2) n
C12 C13 C17 C19 14.7(4) n
C14 C13 C17 C16 -40.8(2) n
C14 C13 C17 C19 131.1(3) n
C18 C13 C17 C16 76.8(2) n
C18 C13 C17 C19 -111.2(3) n
C8 C14 C15 C16 -161.0(2) n
C13 C14 C15 C16 -33.7(2) n
C14 C15 C16 C17 8.5(2) n
C14 C15 C16 C22 -111.7(2) n
C15 C16 C17 C13 21.0(2) n
C15 C16 C17 C19 -151.3(2) n
C22 C16 C17 C13 145.6(2) n
C22 C16 C17 C19 -26.7(3) n
C15 C16 C22 C21 169.4(2) n
C17 C16 C22 C21 52.3(3) n
C13 C17 C19 C20 -172.7(2) n
C16 C17 C19 C20 -1.9(4) n
C17 C19 C20 O2 -178.2(2) n
C17 C19 C20 C21 2.7(3) n
O2 C20 C21 C22 -153.8(2) n
C19 C20 C21 C22 25.4(3) n
C20 C21 C22 C16 -53.6(3) n

loop_
_cod_related_entry_id
_cod_related_entry_database
_cod_related_entry_code
1 ChemSpider 21173776
